data_1548724
loop_
_publ_author_name
'Yan, Xinwen'
'Zhang, Shaowen'
'Peng, Deqian'
'Zhang, Pengfei'
'Zhi, Junge'
'Wu, Xiaolu'
'Wang, Lin'
'Dong, Yuping'
'Li, Xiaofang'

_publ_section_title
;
 Cationic half-sandwich rare-earth metal alkyl species catalyzed
 polymerization and copolymerization of aryl isocyanides possessing polar,
 bulky, or chiral substituents
;
_journal_issue 8
_journal_name_full 'Polymer Chemistry'
_journal_page_first 984
_journal_paper_doi 10.1039/C8PY00007G
_journal_volume 9
_journal_year 2018
_chemical_absolute_configuration ad
_chemical_formula_moiety 'C26 H49 Lu O3 Si2'
_chemical_formula_sum 'C26 H49 Lu O3 Si2'
_chemical_formula_weight 640.80
_chemical_name_systematic 3
_chemical_properties_physical Air-sensitive,Moisture-sensitive
_space_group_crystal_system monoclinic
_space_group_IT_number 4
_space_group_name_Hall 'P 2yb'
_space_group_name_H-M_alt 'P 1 21 1'
_symmetry_space_group_name_Hall 'P 2yb'
_symmetry_space_group_name_H-M 'P 1 21 1'
_atom_sites_solution_hydrogens geom
_atom_sites_solution_primary direct
_audit_creation_date 2016-10-02
_audit_creation_method
;
Olex2 1.2
(compiled 2017.03.28 svn.r3405 for OlexSys, GUI svn.r5335)
;
_audit_update_record
;
2017-12-04 deposited with the CCDC.
2018-01-18 downloaded from the CCDC.
;
_cell_angle_alpha 90
_cell_angle_beta 109.76(3)
_cell_angle_gamma 90
_cell_formula_units_Z 2
_cell_length_a 8.2286(16)
_cell_length_b 17.857(4)
_cell_length_c 10.889(2)
_cell_measurement_reflns_used 5486
_cell_measurement_temperature 153(2)
_cell_measurement_theta_max 27.4855
_cell_measurement_theta_min 2.2915
_cell_volume 1505.8(6)
_computing_molecular_graphics 'Olex2 (Dolomanov et al., 2009)'
_computing_publication_material 'Olex2 (Dolomanov et al., 2009)'
_computing_structure_refinement 'XL (Sheldrick, 2008)'
_computing_structure_solution 'ShelXS (Sheldrick, 2008)'
_diffrn_ambient_temperature 153.15
_diffrn_measured_fraction_theta_full 0.994
_diffrn_measured_fraction_theta_max 0.991
_diffrn_measurement_device_type 'multiwire proportional'
_diffrn_measurement_method 'phi and omega scans'
_diffrn_radiation_monochromator graphite
_diffrn_radiation_type MoK\a
_diffrn_radiation_wavelength 0.71073
_diffrn_reflns_av_R_equivalents 0.0449
_diffrn_reflns_av_unetI/netI 0.0637
_diffrn_reflns_Laue_measured_fraction_full 0.994
_diffrn_reflns_Laue_measured_fraction_max 0.991
_diffrn_reflns_limit_h_max 10
_diffrn_reflns_limit_h_min -10
_diffrn_reflns_limit_k_max 22
_diffrn_reflns_limit_k_min -23
_diffrn_reflns_limit_l_max 14
_diffrn_reflns_limit_l_min -13
_diffrn_reflns_number 11051
_diffrn_reflns_point_group_measured_fraction_full 0.960
_diffrn_reflns_point_group_measured_fraction_max 0.936
_diffrn_reflns_theta_full 25.242
_diffrn_reflns_theta_max 27.489
_diffrn_reflns_theta_min 2.630
_exptl_absorpt_coefficient_mu 3.380
_exptl_absorpt_correction_T_max 1.0000
_exptl_absorpt_correction_T_min 0.7110
_exptl_absorpt_correction_type multi-scan
_exptl_absorpt_process_details 'CrystalClear (Rigaku Inc., 2008)'
_exptl_crystal_colour colorless
_exptl_crystal_density_diffrn 1.413
_exptl_crystal_description block
_exptl_crystal_F_000 656
_exptl_crystal_size_max 0.27
_exptl_crystal_size_mid 0.26
_exptl_crystal_size_min 0.24
_refine_diff_density_max 1.583
_refine_diff_density_min -1.571
_refine_diff_density_rms 0.134
_refine_ls_abs_structure_details
;
 Flack x determined using 2679 quotients [(I+)-(I-)]/[(I+)+(I-)]
 (Parsons, Flack and Wagner, Acta Cryst. B69 (2013) 249-259).
;
_refine_ls_abs_structure_Flack 0.019(9)
_refine_ls_extinction_method none
_refine_ls_goodness_of_fit_ref 1.062
_refine_ls_hydrogen_treatment constr
_refine_ls_matrix_type full
_refine_ls_number_parameters 336
_refine_ls_number_reflns 6491
_refine_ls_number_restraints 169
_refine_ls_restrained_S_all 1.055
_refine_ls_R_factor_all 0.0402
_refine_ls_R_factor_gt 0.0389
_refine_ls_shift/su_max 0.002
_refine_ls_shift/su_mean 0.000
_refine_ls_structure_factor_coef Fsqd
_refine_ls_weighting_details 'w=1/[\s^2^(Fo^2^)+(0.0382P)^2^+1.8171P] where P=(Fo^2^+2Fc^2^)/3'
_refine_ls_weighting_scheme calc
_refine_ls_wR_factor_gt 0.0913
_refine_ls_wR_factor_ref 0.0939
_reflns_Friedel_coverage 0.829
_reflns_Friedel_fraction_full 0.924
_reflns_Friedel_fraction_max 0.877
_reflns_number_gt 6287
_reflns_number_total 6491
_reflns_threshold_expression 'I > 2\s(I)'
_cod_data_source_file c8py00007g2.cif
_cod_data_source_block bwn17072_pl
_cod_depositor_comments 'Adding full bibliography for 1548723--1548725.cif.'
_cod_database_code 1548724
_shelx_shelxl_version_number 2014/7
_shelx_space_group_comment
;
The symmetry employed for this shelxl refinement is uniquely defined
by the following loop, which should always be used as a source of
symmetry information in preference to the above space-group names.
They are only intended as comments.
;
_shelx_estimated_absorpt_t_max 0.498
_shelx_estimated_absorpt_t_min 0.462
_olex2_refinement_description
;
1. Fixed Uiso
 At 1.2 times of:
  All C(H) groups, All C(H,H) groups
 At 1.5 times of:
  All C(H,H,H) groups
2. Restrained distances
 C24-C23 = C24A-C23A = C25-C24 = C25A-C24A = C26-C25 = C26A-C25A
 1.54 with sigma of 0.02
3. Uiso/Uaniso restraints and constraints
C26A \\sim C26 \\sim C25A \\sim C25 \\sim C24A \\sim C24 \\sim C23 \\sim C23A
\\sim O3: within 1.7A with sigma of 0.01 and sigma for terminal atoms of 0.01
Uanis(C23A) \\sim Ueq, Uanis(C23) \\sim Ueq, Uanis(C24) \\sim Ueq, Uanis(C24A)
\\sim Ueq, Uanis(C25A) \\sim Ueq, Uanis(C25) \\sim Ueq, Uanis(C26A) \\sim Ueq,
Uanis(C26) \\sim Ueq, Uanis(O3) \\sim Ueq: with sigma of 0.01 and sigma for
terminal atoms of 0.01
4. Others
 Sof(C25A)=Sof(H25C)=Sof(H25D)=Sof(C26A)=Sof(H26C)=Sof(H26D)=Sof(C23A)=
 Sof(H23C)=Sof(H23D)=Sof(C24A)=Sof(H24C)=Sof(H24D)=1-FVAR(1)
 Sof(C23)=Sof(H23A)=Sof(H23B)=Sof(C24)=Sof(H24A)=Sof(H24B)=Sof(C25)=Sof(H25A)=
 Sof(H25B)=Sof(C26)=Sof(H26A)=Sof(H26B)=FVAR(1)
5.a Ternary CH refined with riding coordinates:
 C5(H5), C6(H6), C7(H7), C8(H8)
5.b Secondary CH2 refined with riding coordinates:
 C15(H15A,H15B), C19(H19A,H19B), C23(H23A,H23B), C24(H24A,H24B), C25(H25A,
 H25B), C26(H26A,H26B), C25A(H25C,H25D), C26A(H26C,H26D), C23A(H23C,H23D),
 C24A(H24C,H24D)
5.c Aromatic/amide H refined with riding coordinates:
 C11(H11), C12(H12), C13(H13)
5.d Idealised Me refined as rotating group:
 C1(H1A,H1B,H1C), C3(H3A,H3B,H3C), C4(H4A,H4B,H4C), C9(H9A,H9B,H9C), C16(H16A,
 H16B,H16C), C17(H17A,H17B,H17C), C18(H18A,H18B,H18C), C20(H20A,H20B,H20C),
 C21(H21A,H21B,H21C), C22(H22A,H22B,H22C)
;
_olex2_submission_special_instructions 'No special instructions were received'

loop_
_space_group_symop_operation_xyz
'x, y, z'
'-x, y+1/2, -z'

loop_
_atom_site_label
_atom_site_type_symbol
_atom_site_fract_x
_atom_site_fract_y
_atom_site_fract_z
_atom_site_U_iso_or_equiv
_atom_site_adp_type
_atom_site_occupancy
_atom_site_site_symmetry_order
_atom_site_calc_flag
_atom_site_refinement_flags_posn
_atom_site_refinement_flags_adp
_atom_site_refinement_flags_occupancy
_atom_site_disorder_assembly
_atom_site_disorder_group
Lu1 Lu 0.22223(3) 0.74833(3) 0.06279(2) 0.02042(10) Uani 1 1 d . . . . .
Si1 Si 0.1009(3) 0.64689(14) 0.3189(2) 0.0272(5) Uani 1 1 d . . . . .
Si2 Si -0.1839(4) 0.76338(18) -0.2240(2) 0.0392(9) Uani 1 1 d . . . . .
O1 O 0.1904(9) 0.9913(4) 0.3820(6) 0.0347(15) Uani 1 1 d . . . . .
O2 O 0.4263(8) 0.9229(4) 0.5049(6) 0.0333(15) Uani 1 1 d . . . . .
O3 O 0.3381(10) 0.6530(4) -0.0167(8) 0.0335(17) Uani 1 1 d . U . . .
C1 C 0.1731(14) 0.9263(7) 0.5705(10) 0.040(2) Uani 1 1 d . . . . .
H1A H 0.1525 0.8761 0.5321 0.060 Uiso 1 1 calc GR . . . .
H1B H 0.0629 0.9528 0.5508 0.060 Uiso 1 1 calc GR . . . .
H1C H 0.2287 0.9223 0.6653 0.060 Uiso 1 1 calc GR . . . .
C2 C 0.2899(12) 0.9695(6) 0.5135(9) 0.0297(19) Uani 1 1 d . . . . .
C3 C 0.3697(15) 1.0376(7) 0.5908(11) 0.048(3) Uani 1 1 d . . . . .
H3A H 0.2784 1.0710 0.5971 0.072 Uiso 1 1 calc GR . . . .
H3B H 0.4397 1.0638 0.5473 0.072 Uiso 1 1 calc GR . . . .
H3C H 0.4431 1.0225 0.6786 0.072 Uiso 1 1 calc GR . . . .
C4 C -0.0055(11) 0.9023(6) 0.1583(9) 0.031(2) Uani 1 1 d . . . . .
H4A H -0.0635 0.9321 0.2068 0.046 Uiso 1 1 calc GR . . . .
H4B H 0.0220 0.8526 0.1983 0.046 Uiso 1 1 calc GR . . . .
H4C H -0.0819 0.8969 0.0676 0.046 Uiso 1 1 calc GR . . . .
C5 C 0.1604(11) 0.9414(5) 0.1618(8) 0.0224(17) Uani 1 1 d . . . . .
H5 H 0.1286 0.9887 0.1101 0.027 Uiso 1 1 calc R . . . .
C6 C 0.2777(11) 0.9615(5) 0.2992(8) 0.0220(16) Uani 1 1 d . . . . .
H6 H 0.3661 0.9985 0.2933 0.026 Uiso 1 1 calc R . . . .
C7 C 0.3690(11) 0.8934(5) 0.3747(8) 0.0244(17) Uani 1 1 d . . . . .
H7 H 0.2829 0.8527 0.3675 0.029 Uiso 1 1 calc R . . . .
C8 C 0.5130(11) 0.8642(5) 0.3286(8) 0.0228(17) Uani 1 1 d . . . . .
H8 H 0.5445 0.8125 0.3637 0.027 Uiso 1 1 calc R . . . .
C9 C 0.6769(12) 0.9132(6) 0.3719(9) 0.031(2) Uani 1 1 d . . . . .
H9A H 0.7178 0.9188 0.4671 0.046 Uiso 1 1 calc GR . . . .
H9B H 0.6501 0.9627 0.3311 0.046 Uiso 1 1 calc GR . . . .
H9C H 0.7669 0.8894 0.3452 0.046 Uiso 1 1 calc GR . . . .
C10 C 0.4335(10) 0.8598(4) 0.1814(8) 0.0210(16) Uani 1 1 d . . . . .
C11 C 0.5040(12) 0.8255(5) 0.0930(9) 0.0269(18) Uani 1 1 d . . . . .
H11 H 0.6089 0.7981 0.1160 0.032 Uiso 1 1 calc R . . . .
C12 C 0.3906(14) 0.8395(6) -0.0355(10) 0.028(2) Uani 1 1 d . . . . .
H12 H 0.4069 0.8232 -0.1136 0.034 Uiso 1 1 calc R . . . .
C13 C 0.2496(12) 0.8814(6) -0.0278(9) 0.0264(19) Uani 1 1 d . . . . .
H13 H 0.1541 0.8980 -0.0997 0.032 Uiso 1 1 calc R . . . .
C14 C 0.2744(11) 0.8946(5) 0.1048(8) 0.0210(16) Uani 1 1 d . . . . .
C15 C 0.2661(11) 0.6947(5) 0.2669(8) 0.0291(18) Uani 1 1 d . . . . .
H15A H 0.3607 0.6580 0.2802 0.035 Uiso 1 1 calc R . . . .
H15B H 0.3132 0.7352 0.3313 0.035 Uiso 1 1 calc R . . . .
C16 C 0.1843(14) 0.6103(7) 0.4905(11) 0.042(3) Uani 1 1 d . . . . .
H16A H 0.2490 0.6499 0.5491 0.063 Uiso 1 1 calc GR . . . .
H16B H 0.2605 0.5675 0.4949 0.063 Uiso 1 1 calc GR . . . .
H16C H 0.0870 0.5945 0.5170 0.063 Uiso 1 1 calc GR . . . .
C17 C -0.0774(13) 0.7126(5) 0.3116(10) 0.036(2) Uani 1 1 d . . . . .
H17A H -0.1326 0.7298 0.2216 0.054 Uiso 1 1 calc GR . . . .
H17B H -0.0308 0.7557 0.3682 0.054 Uiso 1 1 calc GR . . . .
H17C H -0.1629 0.6869 0.3410 0.054 Uiso 1 1 calc GR . . . .
C18 C 0.0038(17) 0.5660(6) 0.2082(12) 0.047(3) Uani 1 1 d . . . . .
H18A H 0.0961 0.5330 0.2024 0.070 Uiso 1 1 calc GR . . . .
H18B H -0.0624 0.5848 0.1211 0.070 Uiso 1 1 calc GR . . . .
H18C H -0.0729 0.5379 0.2434 0.070 Uiso 1 1 calc GR . . . .
C19 C -0.0679(11) 0.7292(4) -0.0575(8) 0.026(2) Uani 1 1 d . . . . .
H19A H -0.0845 0.6742 -0.0612 0.032 Uiso 1 1 calc R . . . .
H19B H -0.1329 0.7487 -0.0028 0.032 Uiso 1 1 calc R . . . .
C20 C -0.2481(14) 0.8626(7) -0.2174(11) 0.049(3) Uani 1 1 d . . . . .
H20A H -0.1444 0.8938 -0.1843 0.073 Uiso 1 1 calc GR . . . .
H20B H -0.3161 0.8670 -0.1592 0.073 Uiso 1 1 calc GR . . . .
H20C H -0.3176 0.8794 -0.3051 0.073 Uiso 1 1 calc GR . . . .
C21 C -0.3934(17) 0.7135(8) -0.3135(13) 0.075(5) Uani 1 1 d . . . . .
H21A H -0.4744 0.7203 -0.2659 0.113 Uiso 1 1 calc GR . . . .
H21B H -0.3709 0.6600 -0.3195 0.113 Uiso 1 1 calc GR . . . .
H21C H -0.4435 0.7344 -0.4015 0.113 Uiso 1 1 calc GR . . . .
C22 C -0.0412(18) 0.7563(14) -0.3267(11) 0.071(4) Uani 1 1 d . . . . .
H22A H -0.0315 0.7038 -0.3492 0.107 Uiso 1 1 calc GR . . . .
H22B H 0.0737 0.7759 -0.2776 0.107 Uiso 1 1 calc GR . . . .
H22C H -0.0914 0.7856 -0.4068 0.107 Uiso 1 1 calc GR . . . .
C23 C 0.242(4) 0.5864(16) -0.085(3) 0.044(4) Uani 0.48(3) 1 d D U P A 1
H23A H 0.1968 0.5937 -0.1807 0.052 Uiso 0.48(3) 1 calc R . P A 1
H23B H 0.1464 0.5730 -0.0535 0.052 Uiso 0.48(3) 1 calc R . P A 1
C24 C 0.385(3) 0.5284(16) -0.045(3) 0.046(4) Uani 0.48(3) 1 d D U P A 1
H24A H 0.4211 0.5160 0.0485 0.055 Uiso 0.48(3) 1 calc R . P A 1
H24B H 0.3535 0.4821 -0.0981 0.055 Uiso 0.48(3) 1 calc R . P A 1
C25 C 0.520(3) 0.5730(13) -0.078(3) 0.038(4) Uani 0.48(3) 1 d D U P A 1
H25A H 0.4916 0.5766 -0.1737 0.046 Uiso 0.48(3) 1 calc R . P A 1
H25B H 0.6351 0.5499 -0.0393 0.046 Uiso 0.48(3) 1 calc R . P A 1
C26 C 0.514(4) 0.6497(14) -0.019(3) 0.039(4) Uani 0.48(3) 1 d D U P A 1
H26A H 0.5998 0.6535 0.0703 0.047 Uiso 0.48(3) 1 calc R . P A 1
H26B H 0.5359 0.6901 -0.0737 0.047 Uiso 0.48(3) 1 calc R . P A 1
C25A C 0.548(3) 0.5612(12) -0.018(3) 0.044(4) Uani 0.52(3) 1 d D U P A 2
H25C H 0.5496 0.5623 -0.1088 0.052 Uiso 0.52(3) 1 calc R . P A 2
H25D H 0.6579 0.5393 0.0393 0.052 Uiso 0.52(3) 1 calc R . P A 2
C26A C 0.523(3) 0.6396(13) 0.027(3) 0.039(4) Uani 0.52(3) 1 d D U P A 2
H26C H 0.5721 0.6430 0.1233 0.046 Uiso 0.52(3) 1 calc R . P A 2
H26D H 0.5803 0.6770 -0.0111 0.046 Uiso 0.52(3) 1 calc R . P A 2
C23A C 0.268(4) 0.5799(16) -0.032(3) 0.047(4) Uani 0.52(3) 1 d D U P A 2
H23C H 0.1836 0.5752 -0.1218 0.056 Uiso 0.52(3) 1 calc R . P A 2
H23D H 0.2049 0.5729 0.0295 0.056 Uiso 0.52(3) 1 calc R . P A 2
C24A C 0.400(3) 0.5177(17) -0.011(3) 0.052(5) Uani 0.52(3) 1 d D U P A 2
H24C H 0.4247 0.4935 0.0751 0.062 Uiso 0.52(3) 1 calc R . P A 2
H24D H 0.3629 0.4793 -0.0807 0.062 Uiso 0.52(3) 1 calc R . P A 2

loop_
_atom_site_aniso_label
_atom_site_aniso_U_11
_atom_site_aniso_U_22
_atom_site_aniso_U_33
_atom_site_aniso_U_23
_atom_site_aniso_U_13
_atom_site_aniso_U_12
Lu1 0.02039(16) 0.01802(16) 0.02331(15) -0.00043(17) 0.00800(11) -0.00135(18)
Si1 0.0305(13) 0.0248(12) 0.0265(12) 0.0041(10) 0.0098(10) -0.0025(10)
Si2 0.0358(13) 0.052(3) 0.0226(11) 0.0002(11) 0.0007(10) -0.0107(13)
O1 0.033(4) 0.043(4) 0.029(3) -0.008(3) 0.011(3) 0.010(3)
O2 0.030(3) 0.048(4) 0.019(3) -0.012(3) 0.006(3) 0.007(3)
O3 0.027(3) 0.027(3) 0.052(4) -0.010(3) 0.020(3) -0.003(3)
C1 0.040(6) 0.052(7) 0.031(5) 0.007(5) 0.016(4) 0.001(5)
C2 0.027(4) 0.037(5) 0.026(4) -0.013(4) 0.010(4) -0.004(4)
C3 0.047(6) 0.056(7) 0.041(6) -0.022(5) 0.014(5) -0.013(6)
C4 0.017(4) 0.044(6) 0.031(5) 0.000(4) 0.007(4) 0.003(4)
C5 0.024(4) 0.021(4) 0.022(4) -0.001(3) 0.008(3) 0.004(3)
C6 0.026(4) 0.016(4) 0.025(4) -0.001(3) 0.010(3) 0.003(3)
C7 0.024(4) 0.031(4) 0.016(4) 0.002(3) 0.004(3) 0.004(4)
C8 0.020(4) 0.027(4) 0.020(4) 0.000(3) 0.005(3) 0.004(3)
C9 0.024(4) 0.035(5) 0.029(4) -0.005(4) 0.005(4) -0.009(4)
C10 0.023(4) 0.020(4) 0.019(4) -0.003(3) 0.006(3) -0.005(3)
C11 0.026(5) 0.025(4) 0.032(5) -0.004(4) 0.014(4) 0.003(4)
C12 0.035(6) 0.026(5) 0.029(5) -0.002(4) 0.018(4) -0.004(4)
C13 0.024(4) 0.032(5) 0.023(4) 0.000(4) 0.008(4) -0.003(4)
C14 0.024(4) 0.020(4) 0.018(4) -0.001(3) 0.006(3) 0.000(3)
C15 0.029(4) 0.029(4) 0.026(4) 0.007(4) 0.004(3) 0.000(4)
C16 0.038(6) 0.049(6) 0.041(6) 0.022(5) 0.015(5) 0.007(5)
C17 0.040(5) 0.036(5) 0.037(5) 0.001(4) 0.021(4) -0.007(4)
C18 0.063(8) 0.033(6) 0.045(7) -0.002(5) 0.018(6) -0.016(6)
C19 0.025(4) 0.023(5) 0.029(4) 0.000(3) 0.007(3) -0.010(3)
C20 0.037(6) 0.055(7) 0.040(6) 0.012(5) -0.007(5) 0.004(5)
C21 0.057(8) 0.084(11) 0.060(8) -0.005(7) -0.014(6) -0.036(7)
C22 0.091(9) 0.093(12) 0.038(5) 0.004(9) 0.034(6) -0.003(12)
C23 0.039(7) 0.038(7) 0.051(8) -0.008(7) 0.012(7) 0.000(6)
C24 0.047(6) 0.036(6) 0.054(7) -0.007(6) 0.017(6) 0.003(5)
C25 0.035(6) 0.035(6) 0.050(7) -0.015(6) 0.022(6) 0.001(5)
C26 0.031(6) 0.040(6) 0.053(7) -0.006(6) 0.022(6) 0.004(5)
C25A 0.038(6) 0.037(6) 0.054(7) -0.008(6) 0.012(6) -0.001(5)
C26A 0.029(6) 0.037(6) 0.052(7) -0.008(6) 0.017(6) 0.004(5)
C23A 0.043(6) 0.042(6) 0.057(7) -0.006(6) 0.019(6) 0.001(6)
C24A 0.054(7) 0.046(7) 0.053(8) -0.002(7) 0.016(6) 0.001(6)

loop_
_atom_type_symbol
_atom_type_description
_atom_type_scat_dispersion_real
_atom_type_scat_dispersion_imag
_atom_type_scat_source
C C 0.0033 0.0016 'International Tables Vol C Tables 4.2.6.8 and 6.1.1.4'
H H 0.0000 0.0000 'International Tables Vol C Tables 4.2.6.8 and 6.1.1.4'
Lu Lu -0.4720 5.8584 'International Tables Vol C Tables 4.2.6.8 and 6.1.1.4'
O O 0.0106 0.0060 'International Tables Vol C Tables 4.2.6.8 and 6.1.1.4'
Si Si 0.0817 0.0704 'International Tables Vol C Tables 4.2.6.8 and 6.1.1.4'

loop_
_geom_angle_atom_site_label_1
_geom_angle_atom_site_label_2
_geom_angle_atom_site_label_3
_geom_angle
O3 Lu1 C10 117.1(3)
O3 Lu1 C11 88.5(3)
O3 Lu1 C12 87.8(3)
O3 Lu1 C13 116.0(3)
O3 Lu1 C14 137.7(3)
O3 Lu1 C15 96.1(3)
O3 Lu1 C19 99.1(3)
C11 Lu1 C10 31.1(2)
C11 Lu1 C14 51.5(3)
C12 Lu1 C10 51.7(3)
C12 Lu1 C11 31.5(3)
C12 Lu1 C13 31.4(3)
C12 Lu1 C14 51.5(3)
C13 Lu1 C10 51.7(3)
C13 Lu1 C11 51.9(3)
C13 Lu1 C14 31.0(2)
C14 Lu1 C10 31.2(2)
C15 Lu1 C10 88.8(3)
C15 Lu1 C11 104.5(3)
C15 Lu1 C12 136.0(3)
C15 Lu1 C13 136.7(3)
C15 Lu1 C14 106.0(3)
C19 Lu1 C10 139.3(3)
C19 Lu1 C11 147.5(3)
C19 Lu1 C12 116.7(3)
C19 Lu1 C13 97.1(3)
C19 Lu1 C14 108.4(3)
C19 Lu1 C15 106.0(3)
C15 Si1 C16 114.0(4)
C15 Si1 C17 110.3(4)
C15 Si1 C18 110.8(5)
C16 Si1 C18 107.7(5)
C17 Si1 C16 106.3(5)
C17 Si1 C18 107.4(5)
C19 Si2 C20 109.7(4)
C19 Si2 C21 115.4(5)
C19 Si2 C22 110.0(6)
C20 Si2 C21 104.3(6)
C20 Si2 C22 109.3(9)
C22 Si2 C21 107.8(7)
C6 O1 C2 106.7(6)
C2 O2 C7 106.0(6)
C23 O3 Lu1 125.1(12)
C26 O3 Lu1 125.9(10)
C26 O3 C23 108.8(16)
C26A O3 Lu1 122.0(10)
C23A O3 Lu1 122.3(13)
C23A O3 C26A 102.9(16)
H1A C1 H1B 109.5
H1A C1 H1C 109.5
H1B C1 H1C 109.5
C2 C1 H1A 109.5
C2 C1 H1B 109.5
C2 C1 H1C 109.5
O1 C2 C1 108.5(8)
O1 C2 C3 109.4(9)
O2 C2 O1 106.7(7)
O2 C2 C1 110.6(9)
O2 C2 C3 107.8(8)
C3 C2 C1 113.6(9)
C2 C3 H3A 109.5
C2 C3 H3B 109.5
C2 C3 H3C 109.5
H3A C3 H3B 109.5
H3A C3 H3C 109.5
H3B C3 H3C 109.5
H4A C4 H4B 109.5
H4A C4 H4C 109.5
H4B C4 H4C 109.5
C5 C4 H4A 109.5
C5 C4 H4B 109.5
C5 C4 H4C 109.5
C4 C5 H5 108.2
C4 C5 C6 113.4(7)
C4 C5 C14 113.9(7)
C6 C5 H5 108.2
C6 C5 C14 104.8(7)
C14 C5 H5 108.2
O1 C6 C5 114.8(7)
O1 C6 H6 109.0
O1 C6 C7 102.6(7)
C5 C6 H6 109.0
C7 C6 C5 112.1(7)
C7 C6 H6 109.0
O2 C7 C6 100.3(7)
O2 C7 H7 109.4
O2 C7 C8 114.7(7)
C6 C7 H7 109.4
C6 C7 C8 113.1(7)
C8 C7 H7 109.4
C7 C8 H8 108.7
C7 C8 C9 113.6(7)
C9 C8 H8 108.7
C10 C8 C7 105.1(6)
C10 C8 H8 108.7
C10 C8 C9 111.9(7)
C8 C9 H9A 109.5
C8 C9 H9B 109.5
C8 C9 H9C 109.5
H9A C9 H9B 109.5
H9A C9 H9C 109.5
H9B C9 H9C 109.5
C8 C10 Lu1 121.9(5)
C11 C10 Lu1 72.5(5)
C11 C10 C8 127.7(8)
C11 C10 C14 107.1(7)
C14 C10 Lu1 74.0(5)
C14 C10 C8 125.1(7)
Lu1 C11 H11 116.6
C10 C11 Lu1 76.4(5)
C10 C11 H11 126.0
C12 C11 Lu1 73.1(6)
C12 C11 C10 108.1(8)
C12 C11 H11 126.0
Lu1 C12 H12 115.8
C11 C12 Lu1 75.4(6)
C11 C12 H12 125.8
C13 C12 Lu1 75.1(6)
C13 C12 C11 108.4(8)
C13 C12 H12 125.8
Lu1 C13 H13 116.3
C12 C13 Lu1 73.5(6)
C12 C13 H13 125.9
C12 C13 C14 108.3(8)
C14 C13 Lu1 76.4(5)
C14 C13 H13 125.9
C5 C14 Lu1 121.3(5)
C10 C14 Lu1 74.7(5)
C10 C14 C5 124.3(7)
C13 C14 Lu1 72.6(5)
C13 C14 C5 127.5(8)
C13 C14 C10 108.1(7)
Lu1 C15 H15A 105.8
Lu1 C15 H15B 105.8
Si1 C15 Lu1 126.0(4)
Si1 C15 H15A 105.8
Si1 C15 H15B 105.8
H15A C15 H15B 106.2
Si1 C16 H16A 109.5
Si1 C16 H16B 109.5
Si1 C16 H16C 109.5
H16A C16 H16B 109.5
H16A C16 H16C 109.5
H16B C16 H16C 109.5
Si1 C17 H17A 109.5
Si1 C17 H17B 109.5
Si1 C17 H17C 109.5
H17A C17 H17B 109.5
H17A C17 H17C 109.5
H17B C17 H17C 109.5
Si1 C18 H18A 109.5
Si1 C18 H18B 109.5
Si1 C18 H18C 109.5
H18A C18 H18B 109.5
H18A C18 H18C 109.5
H18B C18 H18C 109.5
Lu1 C19 H19A 105.7
Lu1 C19 H19B 105.7
Si2 C19 Lu1 126.6(4)
Si2 C19 H19A 105.7
Si2 C19 H19B 105.7
H19A C19 H19B 106.1
Si2 C20 H20A 109.5
Si2 C20 H20B 109.5
Si2 C20 H20C 109.5
H20A C20 H20B 109.5
H20A C20 H20C 109.5
H20B C20 H20C 109.5
Si2 C21 H21A 109.5
Si2 C21 H21B 109.5
Si2 C21 H21C 109.5
H21A C21 H21B 109.5
H21A C21 H21C 109.5
H21B C21 H21C 109.5
Si2 C22 H22A 109.5
Si2 C22 H22B 109.5
Si2 C22 H22C 109.5
H22A C22 H22B 109.5
H22A C22 H22C 109.5
H22B C22 H22C 109.5
O3 C23 H23A 111.7
O3 C23 H23B 111.7
O3 C23 C24 100(2)
H23A C23 H23B 109.5
C24 C23 H23A 111.7
C24 C23 H23B 111.7
C23 C24 H24A 112.2
C23 C24 H24B 112.2
H24A C24 H24B 109.8
C25 C24 C23 98(2)
C25 C24 H24A 112.2
C25 C24 H24B 112.2
C24 C25 H25A 110.9
C24 C25 H25B 110.9
C24 C25 C26 104(2)
H25A C25 H25B 108.9
C26 C25 H25A 110.9
C26 C25 H25B 110.9
O3 C26 C25 102.4(18)
O3 C26 H26A 111.3
O3 C26 H26B 111.3
C25 C26 H26A 111.3
C25 C26 H26B 111.3
H26A C26 H26B 109.2
H25C C25A H25D 108.8
C26A C25A H25C 110.7
C26A C25A H25D 110.7
C24A C25A H25C 110.7
C24A C25A H25D 110.7
C24A C25A C26A 105(2)
O3 C26A C25A 106.8(17)
O3 C26A H26C 110.4
O3 C26A H26D 110.4
C25A C26A H26C 110.4
C25A C26A H26D 110.4
H26C C26A H26D 108.6
O3 C23A H23C 108.6
O3 C23A H23D 108.6
O3 C23A C24A 115(2)
H23C C23A H23D 107.6
C24A C23A H23C 108.6
C24A C23A H23D 108.6
C25A C24A C23A 100(2)
C25A C24A H24C 111.8
C25A C24A H24D 111.8
C23A C24A H24C 111.8
C23A C24A H24D 111.8
H24C C24A H24D 109.6

loop_
_geom_bond_atom_site_label_1
_geom_bond_atom_site_label_2
_geom_bond_distance
Lu1 O3 2.261(7)
Lu1 C10 2.671(8)
Lu1 C11 2.621(9)
Lu1 C12 2.591(10)
Lu1 C13 2.612(10)
Lu1 C14 2.661(8)
Lu1 C15 2.333(8)
Lu1 C19 2.327(8)
Si1 C15 1.850(9)
Si1 C16 1.876(10)
Si1 C17 1.859(10)
Si1 C18 1.878(11)
Si2 C19 1.844(9)
Si2 C20 1.858(12)
Si2 C21 1.892(12)
Si2 C22 1.880(11)
O1 C2 1.443(11)
O1 C6 1.432(10)
O2 C2 1.425(11)
O2 C7 1.435(9)
O3 C23 1.48(3)
O3 C26 1.46(3)
O3 C26A 1.45(3)
O3 C23A 1.41(3)
C1 H1A 0.9800
C1 H1B 0.9800
C1 H1C 0.9800
C1 C2 1.518(14)
C2 C3 1.498(13)
C3 H3A 0.9800
C3 H3B 0.9800
C3 H3C 0.9800
C4 H4A 0.9800
C4 H4B 0.9800
C4 H4C 0.9800
C4 C5 1.523(12)
C5 H5 1.0000
C5 C6 1.524(11)
C5 C14 1.535(11)
C6 H6 1.0000
C6 C7 1.517(11)
C7 H7 1.0000
C7 C8 1.527(12)
C8 H8 1.0000
C8 C9 1.542(12)
C8 C10 1.514(10)
C9 H9A 0.9800
C9 H9B 0.9800
C9 H9C 0.9800
C10 C11 1.420(11)
C10 C14 1.435(11)
C11 H11 0.9500
C11 C12 1.417(14)
C12 H12 0.9500
C12 C13 1.407(14)
C13 H13 0.9500
C13 C14 1.408(11)
C15 H15A 0.9900
C15 H15B 0.9900
C16 H16A 0.9800
C16 H16B 0.9800
C16 H16C 0.9800
C17 H17A 0.9800
C17 H17B 0.9800
C17 H17C 0.9800
C18 H18A 0.9800
C18 H18B 0.9800
C18 H18C 0.9800
C19 H19A 0.9900
C19 H19B 0.9900
C20 H20A 0.9800
C20 H20B 0.9800
C20 H20C 0.9800
C21 H21A 0.9800
C21 H21B 0.9800
C21 H21C 0.9800
C22 H22A 0.9800
C22 H22B 0.9800
C22 H22C 0.9800
C23 H23A 0.9900
C23 H23B 0.9900
C23 C24 1.52(2)
C24 H24A 0.9900
C24 H24B 0.9900
C24 C25 1.50(2)
C25 H25A 0.9900
C25 H25B 0.9900
C25 C26 1.52(2)
C26 H26A 0.9900
C26 H26B 0.9900
C25A H25C 0.9900
C25A H25D 0.9900
C25A C26A 1.52(2)
C25A C24A 1.47(2)
C26A H26C 0.9900
C26A H26D 0.9900
C23A H23C 0.9900
C23A H23D 0.9900
C23A C24A 1.51(2)
C24A H24C 0.9900
C24A H24D 0.9900

loop_
_geom_torsion_atom_site_label_1
_geom_torsion_atom_site_label_2
_geom_torsion_atom_site_label_3
_geom_torsion_atom_site_label_4
_geom_torsion
Lu1 O3 C23 C24 -149.1(14)
Lu1 O3 C26 C25 178.2(13)
Lu1 O3 C26A C25A 165.2(13)
Lu1 O3 C23A C24A -146.8(17)
Lu1 C10 C11 C12 66.8(7)
Lu1 C10 C14 C5 117.7(8)
Lu1 C10 C14 C13 -65.4(6)
Lu1 C11 C12 C13 68.5(7)
Lu1 C12 C13 C14 69.2(7)
Lu1 C13 C14 C5 -116.4(8)
Lu1 C13 C14 C10 66.9(6)
O1 C6 C7 O2 -40.5(8)
O1 C6 C7 C8 -163.1(7)
O2 C7 C8 C9 -39.7(10)
O2 C7 C8 C10 -162.4(7)
O3 C23 C24 C25 -49(3)
O3 C23A C24A C25A -16(3)
C2 O1 C6 C5 149.5(7)
C2 O1 C6 C7 27.6(9)
C2 O2 C7 C6 38.7(9)
C2 O2 C7 C8 160.2(8)
C4 C5 C6 O1 -42.2(10)
C4 C5 C6 C7 74.4(9)
C4 C5 C14 Lu1 -14.7(9)
C4 C5 C14 C10 -107.1(9)
C4 C5 C14 C13 76.7(11)
C5 C6 C7 O2 -164.2(7)
C5 C6 C7 C8 73.1(9)
C6 O1 C2 O2 -4.1(9)
C6 O1 C2 C1 -123.3(8)
C6 O1 C2 C3 112.3(9)
C6 C5 C14 Lu1 109.8(6)
C6 C5 C14 C10 17.4(11)
C6 C5 C14 C13 -158.8(9)
C6 C7 C8 C9 74.5(9)
C6 C7 C8 C10 -48.2(9)
C7 O2 C2 O1 -22.9(9)
C7 O2 C2 C1 95.0(9)
C7 O2 C2 C3 -140.3(8)
C7 C8 C10 Lu1 -77.7(8)
C7 C8 C10 C11 -169.6(8)
C7 C8 C10 C14 14.7(11)
C8 C10 C11 Lu1 117.2(8)
C8 C10 C11 C12 -176.0(8)
C8 C10 C14 Lu1 -118.1(8)
C8 C10 C14 C5 -0.4(13)
C8 C10 C14 C13 176.5(8)
C9 C8 C10 Lu1 158.5(6)
C9 C8 C10 C11 66.5(11)
C9 C8 C10 C14 -109.1(9)
C10 C11 C12 Lu1 -69.0(6)
C10 C11 C12 C13 -0.5(11)
C11 C10 C14 Lu1 65.5(6)
C11 C10 C14 C5 -176.8(8)
C11 C10 C14 C13 0.0(10)
C11 C12 C13 Lu1 -68.7(7)
C11 C12 C13 C14 0.5(11)
C12 C13 C14 Lu1 -67.2(7)
C12 C13 C14 C5 176.4(8)
C12 C13 C14 C10 -0.3(10)
C14 C5 C6 O1 -167.0(7)
C14 C5 C6 C7 -50.4(9)
C14 C10 C11 Lu1 -66.5(6)
C14 C10 C11 C12 0.3(10)
C16 Si1 C15 Lu1 179.8(6)
C17 Si1 C15 Lu1 -60.8(7)
C18 Si1 C15 Lu1 58.0(8)
C20 Si2 C19 Lu1 -81.4(6)
C21 Si2 C19 Lu1 161.1(6)
C22 Si2 C19 Lu1 38.8(10)
C23 O3 C26 C25 -6(3)
C23 C24 C25 C26 47(3)
C24 C25 C26 O3 -26(3)
C26 O3 C23 C24 35(3)
C26A O3 C23A C24A -5(3)
C26A C25A C24A C23A 28(3)
C23A O3 C26A C25A 23(3)
C24A C25A C26A O3 -34(3)
